data_7204267
loop_
_publ_author_name
'Yen-Ling Tan'
'Andrew J. P. White'
'David A. Widdowson'
'Ren\'e Wilhelm'
'David J. Williams'

_publ_section_title
;
 Dilithiation of arenetricarbonylchromium(0) complexes with
 enantioselective quench: application to chiral biaryl synthesis
;
_journal_issue 24
_journal_name_full 'J. Chem. Soc., Perkin Trans. 1'
_journal_page_first 3269
_journal_page_last 3280
_journal_paper_doi 10.1039/b108807f
_journal_year 2001
_chemical_formula_sum 'C26 H24 Cr O8'
_chemical_formula_weight 516.45
_chemical_name_systematic
; 
? 
;
_space_group_IT_number 144
_symmetry_cell_setting trigonal
_symmetry_space_group_name_Hall 'P 31'
_symmetry_space_group_name_H-M 'P 31'
_atom_sites_solution_hydrogens geom
_atom_sites_solution_primary direct
_atom_sites_solution_secondary difmap
_audit_creation_method SHELXL
_cell_angle_alpha 90.00
_cell_angle_beta 90.00
_cell_angle_gamma 120.00
_cell_formula_units_Z 3
_cell_length_a 12.5356(15)
_cell_length_b 12.5356(15)
_cell_length_c 13.273(2)
_cell_measurement_reflns_used 27
_cell_measurement_temperature 293(2)
_cell_measurement_theta_max 22.38
_cell_measurement_theta_min 1.26
_cell_volume 1806.3(4)
_computing_cell_refinement 'Siemens XSCANS'
_computing_data_collection 'Siemens XSCANS'
_computing_data_reduction 'Siemens SHELXTL'
_computing_molecular_graphics 'Siemens SHELXTL'
_computing_publication_material 'Siemens SHELXTL'
_computing_structure_refinement 'SHELXL-93 (Sheldrick, 1993)'
_computing_structure_solution 'SHELXS-86 (Sheldrick, 1990)'
_diffrn_ambient_temperature 293(2)
_diffrn_measurement_device 'Siemens P4'
_diffrn_measurement_method '\w scans'
_diffrn_radiation_monochromator graphite
_diffrn_radiation_source 'fine-focus sealed tube'
_diffrn_radiation_type CuK\a
_diffrn_radiation_wavelength 1.54178
_diffrn_reflns_av_R_equivalents 0.0972
_diffrn_reflns_av_sigmaI/netI 0.2220
_diffrn_reflns_limit_h_max 13
_diffrn_reflns_limit_h_min 0
_diffrn_reflns_limit_k_max 0
_diffrn_reflns_limit_k_min -14
_diffrn_reflns_limit_l_max 0
_diffrn_reflns_limit_l_min -15
_diffrn_reflns_number 2203
_diffrn_reflns_theta_max 63.90
_diffrn_reflns_theta_min 4.07
_diffrn_standards_interval_count 97
_diffrn_standards_number 3
_exptl_absorpt_coefficient_mu 4.332
_exptl_absorpt_correction_T_max 0.8799
_exptl_absorpt_correction_T_min 0.5995
_exptl_absorpt_correction_type empirical
_exptl_crystal_colour Orange
_exptl_crystal_density_diffrn 1.424
_exptl_crystal_description rhombs
_exptl_crystal_F_000 804
_exptl_crystal_size_max 0.05
_exptl_crystal_size_mid 0.04
_exptl_crystal_size_min 0.04
_refine_diff_density_max 0.377
_refine_diff_density_min -0.345
_refine_diff_density_rms 0.084
_refine_ls_abs_structure_details 'Flack H D (1983), Acta Cryst. A39, 876-881'
_refine_ls_abs_structure_Flack 0.00(2)
_refine_ls_extinction_coef 0.0008(2)
_refine_ls_extinction_expression Fc^*^=kFc[1+0.001xFc^2^\l^3^/sin(2\q)]^-1/4^
_refine_ls_extinction_method SHELXL
_refine_ls_goodness_of_fit_all 1.051
_refine_ls_goodness_of_fit_obs 1.271
_refine_ls_matrix_type full
_refine_ls_number_parameters 321
_refine_ls_number_reflns 1741
_refine_ls_number_restraints 2
_refine_ls_restrained_S_all 1.207
_refine_ls_restrained_S_obs 1.269
_refine_ls_R_factor_all 0.1980
_refine_ls_R_factor_obs 0.0879
_refine_ls_shift/esd_max -0.020
_refine_ls_shift/esd_mean 0.003
_refine_ls_structure_factor_coef Fsqd
_refine_ls_weighting_details 'w=1/[\s^2^(Fo^2^)+(0.0000P)^2^+0.0000P] where P=(Fo^2^+2Fc^2^)/3'
_refine_ls_weighting_scheme calc
_refine_ls_wR_factor_all 0.1789
_refine_ls_wR_factor_obs 0.1245
_reflns_number_observed 1033
_reflns_number_total 2052
_reflns_observed_criterion >2sigma(I)
_cod_data_source_file b108807f.txt
_cod_data_source_block DW9904
_cod_depositor_comments
;
The following automatic conversions were performed:
'_symmetry_cell_setting' value 'Trigonal' changed to 'trigonal' according
to '/home/saulius/struct/CIF-dictionaries/cif_core.dic' dictionary named
'cif_core.dic' version 2.4.1 from
2010-06-29.

'_exptl_absorpt_correction_type' value 'Empirical' changed to
'empirical' according to
'/home/saulius/struct/CIF-dictionaries/cif_core.dic' dictionary named
'cif_core.dic' version 2.4.1 from 2010-06-29.

Automatic conversion script
Id: cif_fix_enum 1527 2010-12-29 10:47:43Z saulius 

The following automatic conversions were performed:

'_refine_ls_weighting_scheme' value 'calc
w=1/[\s^2^(Fo^2^)+(0.0000P)^2^+0.0000P] where P=(Fo^2^+2Fc^2^)/3' was
changed to 'calc'. New tag '_refine_ls_weighting_details' was
created. The value of the new tag was set to
'w=1/[\s^2^(Fo^2^)+(0.0000P)^2^+0.0000P] where P=(Fo^2^+2Fc^2^)/3'.

Automatic conversion script
Id: cif_fix_values 3143 2015-03-26 13:38:13Z robertas 
;
_cod_original_sg_symbol_H-M P3(1)
_cod_original_formula_sum 'C26 H24 O8 Cr'
_cod_database_code 7204267

loop_
_symmetry_equiv_pos_as_xyz
'x, y, z'
'-y, x-y, z+1/3'
'-x+y, -x, z+2/3'

loop_
_atom_site_aniso_label
_atom_site_aniso_U_11
_atom_site_aniso_U_22
_atom_site_aniso_U_33
_atom_site_aniso_U_23
_atom_site_aniso_U_13
_atom_site_aniso_U_12
Cr 0.034(2) 0.038(2) 0.0346(13) 0.004(2) 0.001(2) 0.019(2)
C1 0.028(10) 0.029(11) 0.033(10) -0.001(8) -0.004(7) 0.009(9)
C2 0.052(14) 0.027(11) 0.061(13) -0.003(10) 0.008(11) 0.020(11)
C3 0.052(14) 0.025(11) 0.040(10) -0.008(9) -0.009(10) 0.013(10)
C4 0.035(11) 0.019(10) 0.065(13) 0.006(10) -0.015(11) 0.002(9)
C5 0.054(14) 0.038(13) 0.046(11) 0.005(10) -0.009(11) 0.030(12)
C6 0.053(14) 0.065(16) 0.023(9) -0.018(10) -0.025(9) 0.038(13)
O7 0.035(7) 0.045(9) 0.031(7) -0.003(6) -0.001(6) 0.007(7)
C8 0.055(15) 0.085(18) 0.033(10) -0.037(11) -0.028(10) 0.029(13)
O9 0.086(12) 0.049(10) 0.057(9) -0.010(8) 0.015(9) 0.024(9)
C10 0.180(34) 0.095(23) 0.068(18) -0.003(16) 0.035(19) 0.096(24)
C11 0.036(11) 0.056(13) 0.032(9) 0.018(10) 0.003(8) 0.020(10)
O12 0.057(9) 0.035(8) 0.041(7) 0.000(7) -0.008(7) 0.018(7)
C13 0.026(10) 0.037(11) 0.041(10) -0.005(8) -0.006(8) 0.017(9)
C14 0.043(13) 0.058(15) 0.055(12) 0.007(12) 0.004(11) 0.026(12)
C15 0.015(10) 0.063(15) 0.071(14) 0.021(12) 0.014(9) 0.015(10)
C16 0.062(16) 0.071(18) 0.063(15) -0.018(13) -0.016(12) 0.041(15)
C17 0.039(13) 0.106(22) 0.043(12) 0.039(13) 0.009(10) 0.029(14)
C18 0.093(19) 0.058(14) 0.053(14) 0.009(12) 0.033(13) 0.047(15)
O19 0.036(9) 0.176(20) 0.084(12) 0.011(13) 0.018(9) 0.064(12)
C20 0.059(18) 0.114(25) 0.173(32) 0.030(22) 0.054(19) 0.065(18)
C21 0.036(11) 0.027(10) 0.045(9) 0.006(8) -0.022(8) 0.017(9)
C22 0.055(15) 0.041(13) 0.064(12) 0.006(11) -0.016(11) 0.036(12)
C23 0.027(11) 0.065(15) 0.048(11) -0.032(10) -0.012(9) 0.025(11)
C24 0.046(13) 0.039(12) 0.052(11) 0.006(9) 0.015(10) 0.020(10)
C25 0.033(11) 0.063(14) 0.043(10) -0.005(10) -0.009(9) 0.038(11)
C26 0.027(10) 0.032(10) 0.047(10) -0.011(8) -0.006(8) 0.016(9)
O27 0.065(10) 0.082(12) 0.065(9) -0.044(9) -0.043(8) 0.040(9)
C28 0.097(23) 0.137(29) 0.116(24) -0.078(22) -0.044(19) 0.083(23)
C29 0.050(12) 0.041(12) 0.033(9) 0.016(8) -0.005(8) 0.035(10)
O29 0.111(15) 0.076(12) 0.075(11) 0.033(9) 0.027(10) 0.073(12)
C30 0.045(13) 0.047(13) 0.024(9) -0.007(8) -0.015(9) 0.010(11)
O30 0.037(9) 0.115(15) 0.081(12) -0.016(10) -0.030(8) 0.017(10)
C31 0.045(14) 0.093(19) 0.038(12) 0.001(12) -0.013(10) 0.033(14)
O31 0.107(15) 0.077(12) 0.060(11) 0.030(9) 0.039(10) 0.054(12)

loop_
_atom_site_label
_atom_site_type_symbol
_atom_site_fract_x
_atom_site_fract_y
_atom_site_fract_z
_atom_site_U_iso_or_equiv
_atom_site_thermal_displace_type
_atom_site_occupancy
_atom_site_calc_flag
_atom_site_refinement_flags
_atom_site_disorder_group
Cr Cr 0.0858(3) 0.3399(3) 0.8209(9) 0.0351(7) Uani 1 d . .
C1 C -0.1274(17) 0.2422(16) 0.8288(15) 0.032(4) Uani 1 d . .
C2 C -0.0688(20) 0.3085(18) 0.9191(19) 0.047(6) Uani 1 d . .
C3 C 0.0166(18) 0.4329(17) 0.9139(17) 0.041(5) Uani 1 d . .
H3A H 0.0502(18) 0.4771(17) 0.9730(17) 0.050 Uiso 1 calc R .
C4 C 0.0535(17) 0.4940(17) 0.8196(18) 0.045(5) Uani 1 d . .
H4A H 0.1111(17) 0.5776(17) 0.8175(18) 0.054 Uiso 1 calc R .
C5 C 0.0055(19) 0.4314(18) 0.7325(18) 0.043(5) Uani 1 d . .
H5A H 0.0293(19) 0.4717(18) 0.6708(18) 0.051 Uiso 1 calc R .
C6 C -0.0802(19) 0.3053(20) 0.7368(16) 0.043(5) Uani 1 d . .
H6A H -0.1072(19) 0.2613(20) 0.6768(16) 0.052 Uiso 1 calc R .
O7 O -0.2171(11) 0.1229(12) 0.8356(12) 0.043(3) Uani 1 d . .
C8 C -0.2760(19) 0.0560(21) 0.7437(16) 0.060(7) Uani 1 d . .
H8A H -0.3472(19) -0.0226(21) 0.7609(16) 0.072 Uiso 1 calc R .
H8B H -0.3042(19) 0.1026(21) 0.7047(16) 0.072 Uiso 1 calc R .
O9 O -0.1973(15) 0.0371(14) 0.6881(14) 0.068(5) Uani 1 d . .
C10 C -0.1696(27) -0.0511(24) 0.7260(20) 0.102(11) Uani 1 d . .
H10A H -0.1130(27) -0.0579(24) 0.6814(20) 0.153 Uiso 1 calc R .
H10B H -0.2439(27) -0.1294(24) 0.7309(20) 0.153 Uiso 1 calc R .
H10C H -0.1330(27) -0.0261(24) 0.7915(20) 0.153 Uiso 1 calc R .
C11 C -0.1146(16) 0.2417(20) 1.0233(16) 0.043(5) Uani 1 d . .
O12 O -0.1224(12) 0.1221(12) 1.0200 0.047(3) Uani 1 d D .
H12 H -0.1375(203) 0.0822(164) 0.9608(76) 0.079(82) Uiso 1 d D .
C13 C -0.2428(15) 0.2231(16) 1.0477(15) 0.034(4) Uani 1 d . .
C14 C -0.2924(19) 0.2861(19) 1.0081(18) 0.052(5) Uani 1 d . .
H14A H -0.2475(19) 0.3451(19) 0.9594(18) 0.062 Uiso 1 calc R .
C15 C -0.4094(16) 0.2686(19) 1.0358(18) 0.051(6) Uani 1 d . .
H15A H -0.4384(16) 0.3174(19) 1.0078(18) 0.062 Uiso 1 calc R .
C16 C -0.4760(22) 0.1827(22) 1.1012(19) 0.062(6) Uani 1 d . .
C17 C -0.4320(19) 0.1147(23) 1.1466(17) 0.066(8) Uani 1 d . .
H17A H -0.4791(19) 0.0562(23) 1.1949(17) 0.079 Uiso 1 calc R .
C18 C -0.3146(23) 0.1335(21) 1.1199(17) 0.064(7) Uani 1 d . .
H18A H -0.2848(23) 0.0867(21) 1.1501(17) 0.076 Uiso 1 calc R .
O19 O -0.5911(14) 0.1506(20) 1.1355(15) 0.094(7) Uani 1 d . .
C20 C -0.6572(24) 0.1949(26) 1.0813(25) 0.106(12) Uani 1 d . .
H20A H -0.7269(24) 0.1845(26) 1.1194(25) 0.159 Uiso 1 d R .
H20B H -0.6850(24) 0.1495(26) 1.0195(25) 0.159 Uiso 1 d R .
H20C H -0.6041(24) 0.2807(26) 1.0666(25) 0.159 Uiso 1 d R .
C21 C -0.0258(17) 0.3046(16) 1.1038(16) 0.035(4) Uani 1 d . .
C22 C -0.0261(20) 0.3988(18) 1.1675(16) 0.048(5) Uani 1 d . .
H22A H -0.0883(20) 0.4181(18) 1.1596(16) 0.058 Uiso 1 calc R .
C23 C 0.0620(16) 0.4590(18) 1.2380(16) 0.046(5) Uani 1 d . .
H23A H 0.0552(16) 0.5142(18) 1.2806(16) 0.055 Uiso 1 calc R .
C24 C 0.1631(19) 0.4411(18) 1.2492(18) 0.046(5) Uani 1 d . .
C25 C 0.1671(17) 0.3538(19) 1.1910(15) 0.041(5) Uani 1 d . .
H25A H 0.2298(17) 0.3355(19) 1.1996(15) 0.049 Uiso 1 calc R .
C26 C 0.0764(15) 0.2923(15) 1.1183(16) 0.035(4) Uani 1 d . .
H26A H 0.0856(15) 0.2383(15) 1.0760(16) 0.042 Uiso 1 calc R .
O27 O 0.2560(14) 0.4985(14) 1.3166(14) 0.070(5) Uani 1 d . .
C28 C 0.2559(25) 0.5823(26) 1.3854(22) 0.106(12) Uani 1 d . .
H28A H 0.2672(25) 0.6551(26) 1.3519(22) 0.159 Uiso 1 d R .
H28B H 0.3220(25) 0.6040(26) 1.4322(22) 0.159 Uiso 1 d R .
H28C H 0.1789(25) 0.5443(26) 1.4210(22) 0.159 Uiso 1 d R .
C29 C 0.0846(17) 0.1978(17) 0.8582(15) 0.036(5) Uani 1 d . .
O29 O 0.0867(16) 0.1100(14) 0.8835(14) 0.075(5) Uani 1 d . .
C30 C 0.2326(18) 0.4250(18) 0.8887(15) 0.044(5) Uani 1 d . .
O30 O 0.3246(14) 0.4740(17) 0.9331(16) 0.087(6) Uani 1 d . .
C31 C 0.1729(20) 0.3481(24) 0.7092(17) 0.060(7) Uani 1 d . .
O31 O 0.2186(16) 0.3454(15) 0.6324(15) 0.078(5) Uani 1 d . .

loop_
_atom_type_symbol
_atom_type_description
_atom_type_scat_dispersion_real
_atom_type_scat_dispersion_imag
_atom_type_scat_source
C C 0.0181 0.0091 'International Tables Vol C Tables 4.2.6.8 and 6.1.1.4'
H H 0.0000 0.0000 'International Tables Vol C Tables 4.2.6.8 and 6.1.1.4'
O O 0.0492 0.0322 'International Tables Vol C Tables 4.2.6.8 and 6.1.1.4'
Cr Cr -0.1635 2.4439 'International Tables Vol C Tables 4.2.6.8 and 6.1.1.4'

loop_
_geom_angle_atom_site_label_1
_geom_angle_atom_site_label_2
_geom_angle_atom_site_label_3
_geom_angle
_geom_angle_site_symmetry_1
_geom_angle_site_symmetry_3
_geom_angle_publ_flag
C31 Cr C29 89.4(10) . . ?
C31 Cr C30 88.2(9) . . ?
C29 Cr C30 87.2(9) . . ?
C31 Cr C3 146.2(10) . . ?
C29 Cr C3 123.9(8) . . ?
C30 Cr C3 87.8(8) . . ?
C31 Cr C4 108.6(10) . . ?
C29 Cr C4 162.0(8) . . ?
C30 Cr C4 93.7(8) . . ?
C3 Cr C4 38.3(7) . . ?
C31 Cr C5 87.3(9) . . ?
C29 Cr C5 149.4(8) . . ?
C30 Cr C5 123.0(8) . . ?
C3 Cr C5 67.1(7) . . ?
C4 Cr C5 36.2(6) . . ?
C31 Cr C6 94.5(8) . . ?
C29 Cr C6 113.3(8) . . ?
C30 Cr C6 159.3(8) . . ?
C3 Cr C6 78.5(7) . . ?
C4 Cr C6 65.9(7) . . ?
C5 Cr C6 37.0(7) . . ?
C31 Cr C2 161.0(9) . . ?
C29 Cr C2 95.0(8) . . ?
C30 Cr C2 110.5(8) . . ?
C3 Cr C2 37.0(7) . . ?
C4 Cr C2 67.8(7) . . ?
C5 Cr C2 79.5(7) . . ?
C6 Cr C2 66.7(8) . . ?
C31 Cr C1 124.7(8) . . ?
C29 Cr C1 91.5(7) . . ?
C30 Cr C1 147.1(7) . . ?
C3 Cr C1 65.8(7) . . ?
C4 Cr C1 77.9(6) . . ?
C5 Cr C1 66.0(7) . . ?
C6 Cr C1 36.3(6) . . ?
C2 Cr C1 36.9(6) . . ?
O7 C1 C6 124.0(16) . . ?
O7 C1 C2 119.2(16) . . ?
C6 C1 C2 116.6(16) . . ?
O7 C1 Cr 133.5(13) . . ?
C6 C1 Cr 67.4(10) . . ?
C2 C1 Cr 67.1(11) . . ?
C3 C2 C1 119.7(19) . . ?
C3 C2 C11 121.1(19) . . ?
C1 C2 C11 118.9(17) . . ?
C3 C2 Cr 69.7(12) . . ?
C1 C2 Cr 76.0(12) . . ?
C11 C2 Cr 132.2(14) . . ?
C2 C3 C4 120.8(18) . . ?
C2 C3 Cr 73.3(12) . . ?
C4 C3 Cr 71.1(12) . . ?
C5 C4 C3 120.6(17) . . ?
C5 C4 Cr 73.6(12) . . ?
C3 C4 Cr 70.6(11) . . ?
C4 C5 C6 119.1(17) . . ?
C4 C5 Cr 70.2(12) . . ?
C6 C5 Cr 71.6(11) . . ?
C5 C6 C1 122.5(16) . . ?
C5 C6 Cr 71.4(11) . . ?
C1 C6 Cr 76.3(10) . . ?
C1 O7 C8 119.0(14) . . ?
O9 C8 O7 110.9(16) . . ?
C8 O9 C10 115.7(18) . . ?
O12 C11 C21 102.7(15) . . ?
O12 C11 C13 108.8(15) . . ?
C21 C11 C13 112.7(16) . . ?
O12 C11 C2 110.0(15) . . ?
C21 C11 C2 112.4(17) . . ?
C13 C11 C2 110.0(15) . . ?
C14 C13 C18 116.0(19) . . ?
C14 C13 C11 126.0(18) . . ?
C18 C13 C11 117.9(17) . . ?
C13 C14 C15 124.0(20) . . ?
C16 C15 C14 118.9(21) . . ?
C15 C16 C17 121.1(23) . . ?
C15 C16 O19 127.4(22) . . ?
C17 C16 O19 111.5(23) . . ?
C16 C17 C18 119.8(21) . . ?
C13 C18 C17 120.1(21) . . ?
C16 O19 C20 117.2(20) . . ?
C26 C21 C22 112.9(16) . . ?
C26 C21 C11 122.9(18) . . ?
C22 C21 C11 123.6(17) . . ?
C23 C22 C21 121.4(18) . . ?
C22 C23 C24 122.4(19) . . ?
C25 C24 O27 115.7(18) . . ?
C25 C24 C23 118.0(20) . . ?
O27 C24 C23 126.2(18) . . ?
C24 C25 C26 119.3(18) . . ?
C21 C26 C25 125.6(17) . . ?
C24 O27 C28 120.6(18) . . ?
O29 C29 Cr 178.0(17) . . ?
O30 C30 Cr 177.0(19) . . ?
O31 C31 Cr 173.5(20) . . ?

loop_
_geom_bond_atom_site_label_1
_geom_bond_atom_site_label_2
_geom_bond_distance
_geom_bond_site_symmetry_2
_geom_bond_publ_flag
Cr C31 1.81(2) . ?
Cr C29 1.84(2) . ?
Cr C30 1.84(2) . ?
Cr C3 2.16(2) . ?
Cr C4 2.16(2) . ?
Cr C5 2.20(2) . ?
Cr C6 2.21(2) . ?
Cr C2 2.20(2) . ?
Cr C1 2.32(2) . ?
C1 O7 1.35(2) . ?
C1 C6 1.41(2) . ?
C1 C2 1.43(2) . ?
C2 C3 1.38(3) . ?
C2 C11 1.57(3) . ?
C3 C4 1.42(3) . ?
C4 C5 1.36(2) . ?
C5 C6 1.40(3) . ?
O7 C8 1.45(2) . ?
C8 O9 1.34(2) . ?
O9 C10 1.41(3) . ?
C11 O12 1.45(2) . ?
C11 C21 1.46(2) . ?
C11 C13 1.54(2) . ?
C13 C14 1.33(3) . ?
C13 C18 1.41(3) . ?
C14 C15 1.42(3) . ?
C15 C16 1.31(3) . ?
C16 C17 1.36(3) . ?
C16 O19 1.37(3) . ?
C17 C18 1.41(3) . ?
O19 C20 1.40(3) . ?
C21 C26 1.38(2) . ?
C21 C22 1.45(2) . ?
C22 C23 1.35(2) . ?
C23 C24 1.40(2) . ?
C24 C25 1.36(3) . ?
C24 O27 1.36(2) . ?
C25 C26 1.39(2) . ?
O27 C28 1.39(2) . ?
C29 O29 1.16(2) . ?
C30 O30 1.16(2) . ?
C31 O31 1.18(2) . ?
